data_7119676
loop_
_publ_author_name
'Jun-Cheng Jin'
'Ju Wu'
'Guo-Ping Yang'
'Yun-Long Wu'
'Yao-Yu Wang'

_publ_section_title
;
 A microporous anionic metal-organic framework for a highly selective and
 sensitive electrochemical sensor of Cu2+ ions
;
_journal_name_full Chem.Commun.
_journal_page_first 8475
_journal_volume 52
_journal_year 2016
_chemical_formula_sum 'C68 H78 N8 O28 Zn3'
_chemical_formula_weight 1651.49
_chemical_name_systematic
; 
 ? 
;
_space_group_IT_number 122
_symmetry_space_group_name_Hall 'I -4 2bw'
_symmetry_space_group_name_H-M 'I -4 2 d'
_atom_sites_solution_hydrogens geom
_atom_sites_solution_primary direct
_atom_sites_solution_secondary difmap
_audit_creation_method SHELXL-97
_audit_update_record
;
2015-10-19 deposited with the CCDC.
2016-06-17 downloaded from the CCDC.
;
_cell_angle_alpha 90.00
_cell_angle_beta 90.00
_cell_angle_gamma 90.00
_cell_formula_units_Z 4
_cell_length_a 28.2219(17)
_cell_length_b 28.2219(17)
_cell_length_c 9.7266(12)
_cell_measurement_temperature 296(2)
_cell_volume 7747.0(12)
_computing_structure_refinement 'SHELXL-97 (Sheldrick, 1997)'
_computing_structure_solution 'SHELXS-97 (Sheldrick, 1990)'
_diffrn_ambient_temperature 296(2)
_diffrn_measured_fraction_theta_full 0.999
_diffrn_measured_fraction_theta_max 0.999
_diffrn_radiation_monochromator graphite
_diffrn_radiation_source 'fine-focus sealed tube'
_diffrn_radiation_type MoK\a
_diffrn_radiation_wavelength 0.71073
_diffrn_reflns_av_R_equivalents 0.0778
_diffrn_reflns_av_sigmaI/netI 0.0605
_diffrn_reflns_limit_h_max 30
_diffrn_reflns_limit_h_min -33
_diffrn_reflns_limit_k_max 25
_diffrn_reflns_limit_k_min -33
_diffrn_reflns_limit_l_max 11
_diffrn_reflns_limit_l_min -11
_diffrn_reflns_number 19329
_diffrn_reflns_theta_full 25.19
_diffrn_reflns_theta_max 25.19
_diffrn_reflns_theta_min 2.21
_exptl_absorpt_coefficient_mu 1.006
_exptl_absorpt_correction_T_max 0.8804
_exptl_absorpt_correction_T_min 0.7591
_exptl_crystal_density_diffrn 1.416
_exptl_crystal_density_method 'not measured'
_exptl_crystal_F_000 3424
_exptl_crystal_size_max 0.29
_exptl_crystal_size_mid 0.22
_exptl_crystal_size_min 0.13
_refine_diff_density_max 0.366
_refine_diff_density_min -0.362
_refine_diff_density_rms 0.076
_refine_ls_abs_structure_details 'Flack H D (1983), Acta Cryst. A39, 876-881'
_refine_ls_abs_structure_Flack 0.02(2)
_refine_ls_extinction_method none
_refine_ls_goodness_of_fit_ref 1.043
_refine_ls_hydrogen_treatment mixed
_refine_ls_matrix_type full
_refine_ls_number_parameters 292
_refine_ls_number_reflns 3499
_refine_ls_number_restraints 212
_refine_ls_restrained_S_all 1.044
_refine_ls_R_factor_all 0.0618
_refine_ls_R_factor_gt 0.0548
_refine_ls_shift/su_max 0.047
_refine_ls_shift/su_mean 0.005
_refine_ls_structure_factor_coef Fsqd
_refine_ls_weighting_details 'calc w=1/[\s^2^(Fo^2^)+(0.0950P)^2^+3.9000P] where P=(Fo^2^+2Fc^2^)/3'
_refine_ls_weighting_scheme calc
_refine_ls_wR_factor_gt 0.1461
_refine_ls_wR_factor_ref 0.1509
_reflns_number_gt 3157
_reflns_number_total 3499
_reflns_threshold_expression >2sigma(I)
_cod_data_source_file c6cc03063g2.cif
_cod_data_source_block x
_cod_original_sg_symbol_H-M I-42d
_cod_database_code 7119676

loop_
_symmetry_equiv_pos_as_xyz
'x, y, z'
'-x, -y, z'
'y, -x, -z'
'-y, x, -z'
'-x+1/2, y, -z+3/4'
'x+1/2, -y, -z+3/4'
'-y+1/2, -x, z+3/4'
'y+1/2, x, z+3/4'
'x+1/2, y+1/2, z+1/2'
'-x+1/2, -y+1/2, z+1/2'
'y+1/2, -x+1/2, -z+1/2'
'-y+1/2, x+1/2, -z+1/2'
'-x+1, y+1/2, -z+5/4'
'x+1, -y+1/2, -z+5/4'
'-y+1, -x+1/2, z+5/4'
'y+1, x+1/2, z+5/4'

loop_
_atom_site_label
_atom_site_type_symbol
_atom_site_fract_x
_atom_site_fract_y
_atom_site_fract_z
_atom_site_U_iso_or_equiv
_atom_site_adp_type
_atom_site_occupancy
_atom_site_symmetry_multiplicity
_atom_site_calc_flag
_atom_site_refinement_flags
_atom_site_disorder_assembly
_atom_site_disorder_group
Zn1 Zn 0.5000 0.0000 0.7500 0.0238(3) Uani 1 4 d S . 4
Zn2 Zn 0.37941(3) 0.2500 0.1250 0.0276(2) Uani 1 2 d S . 4
O1 O 0.45655(18) 0.05487(16) 0.5112(6) 0.0655(15) Uani 1 1 d . . 4
O2 O 0.51445(13) 0.06124(13) 0.6640(4) 0.0386(10) Uani 1 1 d . . 4
O3 O 0.40542(14) 0.19938(14) 0.2537(5) 0.0443(10) Uani 1 1 d . . 4
O4 O 0.44225(19) 0.26567(16) 0.2861(7) 0.0749(18) Uani 1 1 d . . 4
O5 O 0.70629(13) 0.16301(14) 0.4795(5) 0.0421(10) Uani 1 1 d . . 4
O6 O 0.75537(17) 0.21480(17) 0.5599(7) 0.0754(17) Uani 1 1 d . . 4
H6 H 0.752(4) 0.2500 0.6250 0.090 Uiso 1 2 d S A 4
C1 C 0.48771(18) 0.07823(19) 0.5722(6) 0.0324(13) Uani 1 1 d . . 4
C2 C 0.49495(18) 0.12885(17) 0.5325(5) 0.0270(11) Uani 1 1 d . . 4
C3 C 0.53396(19) 0.15410(19) 0.5838(6) 0.0312(12) Uani 1 1 d . . 4
H3 H 0.5556 0.1389 0.6408 0.037 Uiso 1 1 calc R . 4
C4 C 0.54074(17) 0.20151(18) 0.5506(5) 0.0261(11) Uani 1 1 d . . 4
C5 C 0.50817(18) 0.22366(17) 0.4659(6) 0.0305(12) Uani 1 1 d . . 4
H5 H 0.5117 0.2557 0.4463 0.037 Uiso 1 1 calc R . 4
C6 C 0.47045(19) 0.19900(19) 0.4099(6) 0.0336(13) Uani 1 1 d . . 4
C7 C 0.46371(19) 0.15068(19) 0.4446(6) 0.0310(12) Uani 1 1 d . . 4
H7 H 0.4383 0.1339 0.4082 0.037 Uiso 1 1 calc R . 4
C8 C 0.58489(17) 0.22824(17) 0.5959(5) 0.0252(11) Uani 1 1 d . . 4
C9 C 0.4375(2) 0.2238(2) 0.3108(7) 0.0430(15) Uani 1 1 d . . 4
C10 C 0.62823(19) 0.20690(17) 0.5652(6) 0.0292(11) Uani 1 1 d . . 4
H13 H 0.6278 0.1771 0.5244 0.035 Uiso 1 1 calc R . 4
C11 C 0.67152(18) 0.22723(17) 0.5918(6) 0.0307(12) Uani 1 1 d . . 4
C12 C 0.7139(2) 0.1998(2) 0.5432(6) 0.0334(13) Uani 1 1 d . . 4
N1 N 0.6056(2) 0.0216(2) 0.5224(9) 0.075(2) Uani 1 1 d . B 4
H1A H 0.5786 0.0057 0.5393 0.090 Uiso 1 1 calc R B 4
H1B H 0.6108 0.0412 0.5938 0.090 Uiso 1 1 calc R B 4
C14 C 0.6447(3) -0.0122(4) 0.5135(17) 0.126(5) Uani 1 1 d . B 4
H14A H 0.6358 -0.0379 0.4544 0.189 Uiso 1 1 calc R B 4
H14B H 0.6517 -0.0242 0.6036 0.189 Uiso 1 1 calc R B 4
H14C H 0.6722 0.0034 0.4768 0.189 Uiso 1 1 calc R B 4
C13 C 0.5996(6) 0.0492(4) 0.4012(15) 0.183(9) Uani 1 1 d . B 4
H13A H 0.5749 0.0720 0.4156 0.275 Uiso 1 1 calc R B 4
H13B H 0.5912 0.0288 0.3260 0.275 Uiso 1 1 calc R B 4
H13C H 0.6287 0.0653 0.3801 0.275 Uiso 1 1 calc R B 4
O7 O 0.6332(3) 0.0891(3) 0.7135(10) 0.074(3) Uani 0.611(7) 1 d PDU C 1
N2 N 0.6869(5) 0.1310(5) 0.8448(14) 0.096(3) Uani 0.611(7) 1 d PDU C 1
C15 C 0.6692(6) 0.0975(6) 0.7519(18) 0.103(4) Uani 0.611(7) 1 d PDU C 1
H15A H 0.6934 0.0777 0.7128 0.123 Uiso 0.611(7) 1 d PR C 1
C16 C 0.7342(6) 0.1381(6) 0.874(3) 0.125(5) Uani 0.611(7) 1 d PDU . 1
H16A H 0.7561 0.1207 0.8181 0.187 Uiso 0.611(7) 1 d PR C 1
H16B H 0.7392 0.1714 0.8618 0.187 Uiso 0.611(7) 1 d PR C 1
H16C H 0.7390 0.1300 0.9691 0.187 Uiso 0.611(7) 1 d PR C 1
C17 C 0.6529(8) 0.1576(8) 0.919(2) 0.105(5) Uani 0.611(7) 1 d PDU C 1
H17A H 0.6216 0.1489 0.8905 0.157 Uiso 0.611(7) 1 d PR C 1
H17B H 0.6571 0.1496 1.0144 0.157 Uiso 0.611(7) 1 d PR C 1
H17C H 0.6573 0.1910 0.9071 0.157 Uiso 0.611(7) 1 d PR C 1
O8 O 0.6314(9) 0.1650(9) 0.871(2) 0.122(6) Uani 0.389(7) 1 d PDU . 2
N3 N 0.6241(7) 0.2040(7) 1.0710(16) 0.079(4) Uani 0.389(7) 1 d PDU . 2
C18 C 0.6407(11) 0.1646(10) 0.998(3) 0.106(5) Uani 0.389(7) 1 d PDU . 2
H18A H 0.6572 0.1401 1.0465 0.128 Uiso 0.389(7) 1 d PR C 2
C19 C 0.6263(11) 0.1982(11) 1.217(2) 0.102(5) Uani 0.389(7) 1 d PDU . 2
H19A H 0.6415 0.1680 1.2279 0.153 Uiso 0.389(7) 1 d PR C 2
H19B H 0.6421 0.2212 1.2738 0.153 Uiso 0.389(7) 1 d PR C 2
H19C H 0.5937 0.1958 1.2453 0.153 Uiso 0.389(7) 1 d PR C 2
C20 C 0.6068(10) 0.2451(10) 1.015(3) 0.109(6) Uani 0.389(7) 1 d PDU . 2
H20A H 0.6131 0.2459 0.9178 0.164 Uiso 0.389(7) 1 d PR C 2
H20B H 0.5732 0.2463 1.0299 0.164 Uiso 0.389(7) 1 d PR C 2
H20C H 0.6216 0.2718 1.0583 0.164 Uiso 0.389(7) 1 d PR C 2

loop_
_atom_site_aniso_label
_atom_site_aniso_U_11
_atom_site_aniso_U_22
_atom_site_aniso_U_33
_atom_site_aniso_U_23
_atom_site_aniso_U_13
_atom_site_aniso_U_12
Zn1 0.0194(4) 0.0194(4) 0.0325(6) 0.000 0.000 0.000
Zn2 0.0265(5) 0.0224(4) 0.0340(5) -0.0005(4) 0.000 0.000
O1 0.077(4) 0.039(2) 0.080(4) 0.013(3) -0.035(3) -0.021(2)
O2 0.038(2) 0.0269(19) 0.051(3) 0.0155(18) -0.0090(19) -0.0066(16)
O3 0.041(2) 0.046(2) 0.046(2) 0.007(2) -0.015(2) -0.0060(19)
O4 0.076(4) 0.039(3) 0.110(5) 0.028(3) -0.052(3) -0.001(2)
O5 0.034(2) 0.043(2) 0.050(3) -0.011(2) 0.0023(19) 0.0039(18)
O6 0.031(3) 0.071(3) 0.124(5) -0.053(3) 0.000(3) 0.003(2)
C1 0.025(3) 0.028(3) 0.044(3) 0.002(2) 0.000(2) -0.008(2)
C2 0.024(2) 0.024(2) 0.033(3) -0.001(2) 0.001(2) 0.000(2)
C3 0.033(3) 0.027(3) 0.034(3) -0.001(2) -0.006(2) -0.002(2)
C4 0.020(2) 0.028(3) 0.030(3) 0.002(2) 0.002(2) -0.003(2)
C5 0.031(3) 0.021(2) 0.040(3) 0.002(2) -0.005(2) 0.001(2)
C6 0.029(3) 0.034(3) 0.038(3) 0.005(2) -0.006(2) 0.005(2)
C7 0.027(3) 0.029(3) 0.037(3) 0.000(2) -0.003(2) -0.008(2)
C8 0.020(2) 0.024(2) 0.031(3) -0.004(2) -0.004(2) -0.002(2)
C9 0.038(3) 0.040(4) 0.051(4) 0.006(3) -0.009(3) 0.006(3)
C10 0.033(3) 0.015(2) 0.039(3) -0.008(2) 0.003(2) 0.002(2)
C11 0.034(3) 0.022(2) 0.037(3) -0.001(2) -0.001(2) 0.000(2)
C12 0.028(3) 0.034(3) 0.038(3) -0.004(2) 0.002(2) 0.001(2)
N1 0.065(4) 0.061(4) 0.101(6) -0.007(4) 0.020(4) -0.015(3)
C14 0.069(7) 0.112(9) 0.196(15) 0.019(10) -0.022(8) -0.018(6)
C13 0.277(19) 0.088(8) 0.185(15) 0.013(9) 0.178(16) 0.012(10)
O7 0.074(6) 0.060(5) 0.087(6) 0.021(5) -0.038(5) -0.026(5)
N2 0.094(7) 0.115(8) 0.078(7) 0.007(7) 0.005(6) 0.010(7)
C15 0.124(10) 0.108(9) 0.076(8) 0.026(8) 0.020(8) 0.033(8)
C16 0.123(11) 0.141(9) 0.110(9) 0.024(10) 0.002(11) 0.005(9)
C17 0.128(11) 0.116(10) 0.070(10) -0.011(9) 0.000(9) 0.056(9)
O8 0.134(12) 0.129(11) 0.105(12) -0.007(10) -0.003(11) 0.031(11)
N3 0.086(9) 0.092(9) 0.059(8) 0.002(7) 0.000(8) 0.028(8)
C18 0.115(9) 0.122(9) 0.083(9) 0.014(8) 0.004(8) 0.024(8)
C19 0.099(11) 0.134(11) 0.073(10) -0.001(10) -0.003(10) 0.038(10)
C20 0.117(11) 0.123(11) 0.088(11) 0.021(10) -0.011(10) 0.029(10)

loop_
_atom_type_symbol
_atom_type_description
_atom_type_scat_dispersion_real
_atom_type_scat_dispersion_imag
_atom_type_scat_source
C C 0.0033 0.0016 'International Tables Vol C Tables 4.2.6.8 and 6.1.1.4'
H H 0.0000 0.0000 'International Tables Vol C Tables 4.2.6.8 and 6.1.1.4'
N N 0.0061 0.0033 'International Tables Vol C Tables 4.2.6.8 and 6.1.1.4'
O O 0.0106 0.0060 'International Tables Vol C Tables 4.2.6.8 and 6.1.1.4'
Zn Zn 0.2839 1.4301 'International Tables Vol C Tables 4.2.6.8 and 6.1.1.4'

loop_
_geom_angle_atom_site_label_1
_geom_angle_atom_site_label_2
_geom_angle_atom_site_label_3
_geom_angle
_geom_angle_site_symmetry_1
_geom_angle_site_symmetry_3
O2 Zn1 O2 100.45(9) 2_655 11_556
O2 Zn1 O2 129.6(2) 2_655 .
O2 Zn1 O2 100.46(9) 11_556 .
O2 Zn1 O2 100.46(9) 2_655 12_546
O2 Zn1 O2 129.6(2) 11_556 12_546
O2 Zn1 O2 100.45(9) . 12_546
O5 Zn2 O5 106.3(2) 7_564 12_545
O5 Zn2 O3 109.67(19) 7_564 .
O5 Zn2 O3 95.48(17) 12_545 .
O5 Zn2 O3 95.49(17) 7_564 14_454
O5 Zn2 O3 109.67(19) 12_545 14_454
O3 Zn2 O3 137.7(2) . 14_454
O5 Zn2 O4 152.42(15) 7_564 14_454
O5 Zn2 O4 89.8(2) 12_545 14_454
O3 Zn2 O4 90.33(18) . 14_454
O3 Zn2 O4 57.53(16) 14_454 14_454
O5 Zn2 O4 89.8(2) 7_564 .
O5 Zn2 O4 152.42(15) 12_545 .
O3 Zn2 O4 57.54(16) . .
O3 Zn2 O4 90.33(18) 14_454 .
O4 Zn2 O4 85.1(3) 14_454 .
O5 Zn2 C9 101.8(2) 7_564 .
O5 Zn2 C9 124.56(19) 12_545 .
O3 Zn2 C9 29.44(18) . .
O3 Zn2 C9 114.0(2) 14_454 .
O4 Zn2 C9 86.2(2) 14_454 .
O4 Zn2 C9 28.13(17) . .
O5 Zn2 C9 124.56(19) 7_564 14_454
O5 Zn2 C9 101.8(2) 12_545 14_454
O3 Zn2 C9 114.0(2) . 14_454
O3 Zn2 C9 29.44(18) 14_454 14_454
O4 Zn2 C9 28.13(17) 14_454 14_454
O4 Zn2 C9 86.2(2) . 14_454
C9 Zn2 C9 100.0(3) . 14_454
C1 O2 Zn1 120.7(3) . .
C9 O3 Zn2 98.3(4) . .
C9 O4 Zn2 82.4(4) . .
C12 O5 Zn2 131.0(4) . 11
C12 O6 H6 106(6) . .
O1 C1 O2 123.8(5) . .
O1 C1 C2 118.6(5) . .
O2 C1 C2 117.6(5) . .
C7 C2 C3 119.8(5) . .
C7 C2 C1 120.1(5) . .
C3 C2 C1 120.1(5) . .
C4 C3 C2 120.9(5) . .
C4 C3 H3 119.5 . .
C2 C3 H3 119.5 . .
C5 C4 C3 118.8(5) . .
C5 C4 C8 119.5(4) . .
C3 C4 C8 121.5(5) . .
C4 C5 C6 121.2(5) . .
C4 C5 H5 119.4 . .
C6 C5 H5 119.4 . .
C5 C6 C7 119.6(5) . .
C5 C6 C9 119.4(5) . .
C7 C6 C9 121.0(5) . .
C2 C7 C6 119.6(5) . .
C2 C7 H7 120.2 . .
C6 C7 H7 120.2 . .
C8 C8 C10 118.8(3) 14_455 .
C8 C8 C4 124.8(3) 14_455 .
C10 C8 C4 116.2(4) . .
O4 C9 O3 121.5(6) . .
O4 C9 C6 120.6(6) . .
O3 C9 C6 117.8(5) . .
O4 C9 Zn2 69.4(4) . .
O3 C9 Zn2 52.2(3) . .
C6 C9 Zn2 169.1(5) . .
C11 C10 C8 124.0(4) . .
C11 C10 H13 118.0 . .
C8 C10 H13 118.0 . .
C10 C11 C11 117.2(3) . 14_455
C10 C11 C12 115.7(5) . .
C11 C11 C12 127.0(3) 14_455 .
O5 C12 O6 120.9(5) . .
O5 C12 C11 117.1(5) . .
O6 C12 C11 121.9(5) . .
C13 N1 C14 113.5(10) . .
C13 N1 H1A 108.9 . .
C14 N1 H1A 108.9 . .
C13 N1 H1B 108.9 . .
C14 N1 H1B 108.9 . .
H1A N1 H1B 107.7 . .
C16 N2 C15 125.2(17) . .
C16 N2 C17 118.2(19) . .
C15 N2 C17 116.4(16) . .
O7 C15 N2 133.6(18) . .
O7 C15 H15A 113.2 . .
N2 C15 H15A 113.3 . .
C16 C16 N2 166(4) 5_656 .
C16 C16 H16A 50.5 5_656 .
N2 C16 H16A 115.6 . .
C16 C16 H16B 81.6 5_656 .
N2 C16 H16B 105.0 . .
H16A C16 H16B 109.5 . .
C16 C16 H16C 80.9 5_656 .
N2 C16 H16C 107.6 . .
H16A C16 H16C 109.5 . .
H16B C16 H16C 109.5 . .
N2 C17 H17A 110.0 . .
N2 C17 H17B 106.6 . .
H17A C17 H17B 109.5 . .
N2 C17 H17C 111.8 . .
H17A C17 H17C 109.5 . .
H17B C17 H17C 109.5 . .
N2 C17 H18A 102.5 . .
H17A C17 H18A 105.0 . .
H17B C17 H18A 8.2 . .
H17C C17 H18A 117.7 . .
C18 O8 H17A 76.3 . .
C18 O8 H17C 63.4 . .
H17A O8 H17C 139.2 . .
C20 N3 C18 126(2) . .
C20 N3 C19 121(2) . .
C18 N3 C19 114(2) . .
O8 C18 N3 115(2) . .
O8 C18 H17A 26.1 . .
N3 C18 H17A 123.9 . .
O8 C18 H17B 113.5 . .
N3 C18 H17B 129.1 . .
H17A C18 H17B 106.5 . .
O8 C18 H17C 51.7 . .
N3 C18 H17C 90.6 . .
H17A C18 H17C 77.6 . .
H17B C18 H17C 107.6 . .
O8 C18 H18A 126.2 . .
N3 C18 H18A 118.9 . .
H17A C18 H18A 111.4 . .
H17B C18 H18A 19.6 . .
H17C C18 H18A 126.9 . .
N3 C19 C20 88.8(19) . 14_456
N3 C19 H19A 103.0 . .
C20 C19 H19A 165.8 14_456 .
N3 C19 H19B 120.6 . .
C20 C19 H19B 57.0 14_456 .
H19A C19 H19B 109.5 . .
N3 C19 H19C 104.3 . .
C20 C19 H19C 74.3 14_456 .
H19A C19 H19C 109.5 . .
H19B C19 H19C 109.5 . .
N3 C20 C19 130(2) . 14_456
N3 C20 H20A 110.3 . .
C19 C20 H20A 91.0 14_456 .
N3 C20 H20B 108.7 . .
C19 C20 H20B 105.6 14_456 .
H20A C20 H20B 109.5 . .
N3 C20 H20C 109.4 . .
C19 C20 H20C 22.5 14_456 .
H20A C20 H20C 109.5 . .
H20B C20 H20C 109.5 . .

loop_
_geom_bond_atom_site_label_1
_geom_bond_atom_site_label_2
_geom_bond_distance
_geom_bond_site_symmetry_2
Zn1 O2 1.963(4) 2_655
Zn1 O2 1.963(4) 11_556
Zn1 O2 1.963(4) .
Zn1 O2 1.963(4) 12_546
Zn2 O5 1.997(4) 7_564
Zn2 O5 1.997(4) 12_545
Zn2 O3 2.036(4) .
Zn2 O3 2.037(4) 14_454
Zn2 O4 2.408(5) 14_454
Zn2 O4 2.408(5) .
Zn2 C9 2.549(6) .
Zn2 C9 2.549(6) 14_454
O1 C1 1.249(7) .
O2 C1 1.264(7) .
O3 C9 1.266(8) .
O4 C9 1.213(7) .
O5 C12 1.228(7) .
O5 Zn2 1.997(4) 11
O6 C12 1.255(7) .
O6 H6 1.182(11) .
C1 C2 1.494(7) .
C2 C7 1.374(7) .
C2 C3 1.403(7) .
C3 C4 1.390(7) .
C3 H3 0.9300 .
C4 C5 1.383(7) .
C4 C8 1.522(6) .
C5 C6 1.383(7) .
C5 H5 0.9300 .
C6 C7 1.418(8) .
C6 C9 1.512(8) .
C7 H7 0.9300 .
C8 C8 1.353(10) 14_455
C8 C10 1.395(7) .
C10 C11 1.374(7) .
C10 H13 0.9300 .
C11 C11 1.438(10) 14_455
C11 C12 1.501(7) .
N1 C13 1.423(15) .
N1 C14 1.460(13) .
N1 H1A 0.9000 .
N1 H1B 0.9000 .
C14 H14A 0.9600 .
C14 H14B 0.9600 .
C14 H14C 0.9600 .
C13 H13A 0.9600 .
C13 H13B 0.9600 .
C13 H13C 0.9600 .
O7 C15 1.108(14) .
N2 C16 1.378(15) .
N2 C15 1.400(15) .
N2 C17 1.416(15) .
C15 H15A 0.9600 .
C16 C16 0.89(3) 5_656
C16 H16A 0.9600 .
C16 H16B 0.9598 .
C16 H16C 0.9600 .
C17 H17A 0.9599 .
C17 H17B 0.9600 .
C17 H17C 0.9599 .
O8 C18 1.262(18) .
O8 H17A 0.5676 .
O8 H17C 1.0934 .
N3 C20 1.371(17) .
N3 C18 1.402(18) .
N3 C19 1.435(17) .
C18 H17A 1.2554 .
C18 H17B 0.6477 .
C18 H17C 1.2454 .
C18 H18A 0.9600 .
C19 C20 1.70(4) 14_456
C19 H19A 0.9600 .
C19 H19B 0.9601 .
C19 H19C 0.9600 .
C20 C19 1.70(4) 14_456
C20 H20A 0.9600 .
C20 H20B 0.9600 .
C20 H20C 0.9599 .
